data_7702095
loop_
_publ_author_name
'Wegeberg, Christina'
'Frank&#x00E6;r, Christian Grundahl'
'McKenzie, Christine J.'

_publ_section_title
;
 Reduction of hypervalent iodine by coordination to iron(iii) and the
 crystal structures of PhIO and PhIO<sub>2</sub>.
;
_journal_issue 44
_journal_name_full 'Dalton transactions (Cambridge, England : 2003)'
_journal_page_first 17714
_journal_page_last 17722
_journal_paper_doi 10.1039/c6dt02937j
_journal_volume 45
_journal_year 2016
_chemical_formula_sum 'C6 H5 I O2'
_chemical_formula_weight 236.01
_chemical_melting_point 493
_chemical_name_systematic Iodylbenzene
_chemical_properties_physical ', Explosive'
_space_group_IT_number 161
_space_group_name_Hall 'R 3 -2"c'
_space_group_name_H-M_alt 'R 3 c :H'
_symmetry_cell_setting trigonal
_symmetry_space_group_name_H-M 'R 3 c :H'
_audit_creation_date 2016-06-30T22:30
_audit_creation_method 'created in GSAS-II'
_audit_update_record
;
2016-09-26 deposited with the CCDC.
2016-10-20 downloaded from the CCDC.
;
_cell_angle_alpha 90
_cell_angle_beta 90
_cell_angle_gamma 120
_cell_formula_units_Z 18
_cell_length_a 23.1413(15)
_cell_length_b 23.1413
_cell_length_c 6.4155(2)
_cell_volume 2975.3(2)
_computing_structure_refinement 'GSAS-II (Toby & Von Dreele, J. Appl. Cryst. 46, 544-549, 2013)'
_diffrn_ambient_pressure 100
_diffrn_ambient_temperature 300
_diffrn_radiation_polarisn_ratio 0.9000
_diffrn_radiation_probe x-ray
_diffrn_radiation_type K\a~1,2~
_exptl_crystal_colour White
_pd_block_id 2016-06-30T22:30|PhIO2_Final_30062016|noname|StoeStadiP
_pd_calc_method 'Rietveld Refinement'
_pd_instr_location ' ?'
_pd_meas_2theta_range_inc 0.01000
_pd_meas_2theta_range_max 119.96000
_pd_meas_2theta_range_min 5.00000
_pd_phase_name PhIO2
_pd_proc_2theta_range_inc 0.01000
_pd_proc_2theta_range_max 119.91838
_pd_proc_2theta_range_min 4.95838
_pd_proc_info_datetime 2016-06-30T22:30
_pd_proc_info_excluded_regions ' ?'
_pd_proc_ls_background_function
; Background function: "chebyschev" function with 25 terms:
    500(3), -3.0(5)e2, -2(3)e2, 1(4)e3, 1(12)e3, -7726(11), 5179(2), 
    5112(13), -7769(19), 7328(9), -6770(11), -834(4), 3700(4), 
    -7728(10), 10713(11), -1592(18), 71(19), -6(2), -1679(2), 
    1442(15), -2895(15), 2017(6), -2246(6), 32(11), 1296(11), 
;
_pd_proc_ls_pref_orient_corr 'March-Dollase correction coef. = 1.000 axis = [0, 0, 1]'
_pd_proc_ls_profile_function
; Finger-Cox-Jephcoat function parameters U, V, W, X, Y, SH/L:
  peak variance(Gauss) = Utan(Th)^2^+Vtan(Th)+W:
  peak HW(Lorentz) = X/cos(Th)+Ytan(Th); SH/L = S/L+H/L
  U, V, W in (centideg)^2^, X & Y in centideg
    7(2)e1, 42(8), 5.9(6), 1.49(13), 0.000, 0.04343(19), 
  Crystallite size model "isotropic" for PhIO2 (microns)
  parameters: Size, G/L mix
    1.000, 1.000, 
  Mustrain model "isotropic" for PhIO2 (10^6^)
    parameters: Mustrain, G/L mix
    1000.000, 1.000, 

;
_pd_proc_ls_prof_R_factor 0.06734
_pd_proc_ls_prof_wR_expected 0.03400
_pd_proc_ls_prof_wR_factor 0.09707
_pd_proc_number_of_points 11497
_pd_spec_mounting ' ?'
_refine_ls_goodness_of_fit_all 8.224
_refine_ls_matrix_type full
_refine_ls_number_parameters 48
_refine_ls_R_Fsqd_factor 0.36267
_refine_ls_wR_factor_obs 0.09728
_reflns_d_resolution_high 0.942
_reflns_d_resolution_low 11.571
_reflns_limit_h_max 19
_reflns_limit_h_min 19
_reflns_limit_k_max 4
_reflns_limit_k_min 4
_reflns_limit_l_max 0
_reflns_limit_l_min 0
_reflns_number_total 423
_cod_data_source_file c6dt02937j2.cif
_cod_data_source_block PhIO2_Final_30062016
_cod_original_cell_volume 2975.35(16)
_cod_original_sg_symbol_H-M 'R 3 c'
_cod_database_code 7702095
_refine_ls_r_f_factor 0.20321
_gsas_proc_ls_prof_r_b_factor 0.10814
_gsas_proc_ls_prof_wr_b_factor 0.13929

loop_
_space_group_symop_id
_space_group_symop_operation_xyz
1 x,y,z
2 -y,x-y,z
3 y-x,-x,z
4 y-x,y,1/2+z
5 -y,-x,1/2+z
6 x,x-y,1/2+z
7 1/3+x,2/3+y,2/3+z
8 1/3-y,2/3+x-y,2/3+z
9 1/3+y-x,2/3-x,2/3+z
10 1/3+y-x,2/3+y,1/6+z
11 1/3-y,2/3-x,1/6+z
12 1/3+x,2/3+x-y,1/6+z
13 2/3+x,1/3+y,1/3+z
14 2/3-y,1/3+x-y,1/3+z
15 2/3+y-x,1/3-x,1/3+z
16 2/3+y-x,1/3+y,5/6+z
17 2/3-y,1/3-x,5/6+z
18 2/3+x,1/3+x-y,5/6+z

loop_
_atom_site_label
_atom_site_type_symbol
_atom_site_fract_x
_atom_site_fract_y
_atom_site_fract_z
_atom_site_occupancy
_atom_site_adp_type
_atom_site_U_iso_or_equiv
_atom_site_symmetry_multiplicity
I1 I 0.44656 0.76193 0.33112 1.000 Uiso 0.0691(13) 18
O1 O 0.3751(4) 0.7710(3) 0.366(5) 1.000 Uiso 0.38(3) 18
O2 O 0.4711(12) 0.7656(4) 0.5965(15) 1.000 Uiso 0.38(3) 18
C1 C 0.51288 0.86312 0.26554 1.000 Uiso 0.102(10) 18
C2 C 0.56246 0.87962 0.11407 1.000 Uiso 0.102(10) 18
C3 C 0.60926 0.94668 0.07405 1.000 Uiso 0.102(10) 18
C4 C 0.60674 0.99740 0.18566 1.000 Uiso 0.102(10) 18
C5 C 0.55708 0.98089 0.33710 1.000 Uiso 0.102(10) 18
C6 C 0.51026 0.91381 0.37725 1.000 Uiso 0.102(10) 18
H1 H 0.56423 0.84521 0.03820 1.000 Uiso 0.364 18
H2 H 0.64229 0.95686 -0.03066 1.000 Uiso 0.364380 18
H3 H 0.63846 1.04287 0.15861 1.000 Uiso 0.364380 18
H4 H 0.55539 1.01530 0.41299 1.000 Uiso 0.364380 18
H5 H 0.47662 0.90270 0.48004 1.000 Uiso 0.364380 18

loop_
_atom_type_symbol
_atom_type_number_in_cell
C 108
H 90
I 18
O 36

loop_
_diffrn_radiation_wavelength
_diffrn_radiation_wavelength_wt
_diffrn_radiation_wavelength_id
1.54051 1.0 1
1.54433 0.0000 2

loop_
_geom_angle_atom_site_label_1
_geom_angle_atom_site_label_2
_geom_angle_atom_site_label_3
_geom_angle
_geom_angle_site_symmetry_1
_geom_angle_site_symmetry_2
_geom_angle_site_symmetry_3
_geom_angle_publ_flag
O1 I1 O2 99.55(9) 1_555 1_555 1_555 yes
O1 I1 C1 95.59(9) 1_555 1_555 1_555 yes
O2 I1 C1 95.73(9) 1_555 1_555 1_555 yes
I1 C1 C2 118.941 1_555 1_555 1_555 yes
I1 C1 C6 121.113 1_555 1_555 1_555 yes
C2 C1 C6 119.874 1_555 1_555 1_555 yes
C1 C2 C3 120.139 1_555 1_555 1_555 yes
C1 C2 H1 119.875 1_555 1_555 1_555 yes
C3 C2 H1 119.986 1_555 1_555 1_555 yes
C2 C3 C4 120.06 1_555 1_555 1_555 yes
C2 C3 H2 82.904 1_555 1_555 1_555 yes
C4 C3 H2 61.197 1_555 1_555 1_555 yes
C3 C4 C5 119.809 1_555 1_555 1_555 yes
C3 C4 H3 30.31 1_555 1_555 1_555 yes
C5 C4 H3 99.355 1_555 1_555 1_555 yes
C4 C5 C6 120.151 1_555 1_555 1_555 yes
C4 C5 H4 83.049 1_555 1_555 1_555 yes
C6 C5 H4 43.513 1_555 1_555 1_555 yes
C1 C6 C5 119.966 1_555 1_555 1_555 yes
C1 C6 H5 119.983 1_555 1_555 1_555 yes
C5 C6 H5 120.05 1_555 1_555 1_555 yes

loop_
_geom_bond_atom_site_label_1
_geom_bond_atom_site_label_2
_geom_bond_distance
_geom_bond_site_symmetry_1
_geom_bond_site_symmetry_2
_geom_bond_publ_flag
I1 O1 1.7813(9) 1_555 1_555 yes
I1 O2 1.7835(9) 1_555 1_555 yes
I1 O2 2.244(5) 1_555 6_564 yes
I1 C1 2.10299 1_555 1_555 yes
O1 I1 1.7813(9) 1_555 1_555 yes
O2 I1 1.7835(9) 1_555 1_555 yes
O2 I1 2.244(5) 1_555 6_565 yes
C1 I1 2.10299 1_555 1_555 yes
C1 C2 1.40288 1_555 1_555 yes
C1 C6 1.40157 1_555 1_555 yes
C2 C1 1.40288 1_555 1_555 yes
C2 C3 1.40228 1_555 1_555 yes
C2 H1 0.95152 1_555 1_555 yes
C3 C2 1.40228 1_555 1_555 yes
C3 C4 1.40066 1_555 1_555 yes
C3 H2 0.95433 1_555 1_555 yes
C4 C3 1.40066 1_555 1_555 yes
C4 C5 1.40412 1_555 1_555 yes
C4 H3 0.95074 1_555 1_555 yes
C5 C4 1.40412 1_555 1_555 yes
C5 C6 1.40294 1_555 1_555 yes
C5 H4 0.95073 1_555 1_555 yes
C6 C1 1.40157 1_555 1_555 yes
C6 C5 1.40294 1_555 1_555 yes
C6 H5 0.95229 1_555 1_555 yes
H1 C2 0.95152 1_555 1_555 yes
H2 C3 0.95433 1_555 1_555 yes
H3 C4 0.95074 1_555 1_555 yes
H4 C5 0.95073 1_555 1_555 yes
H5 C6 0.95229 1_555 1_555 yes
